data_2229582
loop_
_publ_author_name
'Rodrigues, Vinola Z.'
'Foro, Sabine'
'Gowda, B. Thimme'

_publ_section_title
;
 <i>N</i>,<i>N</i>'-Bis(2-chlorophenylsulfonyl)adipamide
;
_journal_coeditor_code BQ2284
_journal_issue 4
_journal_name_full 'Acta Crystallographica Section E'
_journal_page_first o837
_journal_paper_doi 10.1107/S1600536811008464
_journal_volume 67
_journal_year 2011
_chemical_formula_iupac 'C18 H18 Cl2 N2 O6 S2'
_chemical_formula_moiety 'C18 H18 Cl2 N2 O6 S2'
_chemical_formula_sum 'C18 H18 Cl2 N2 O6 S2'
_chemical_formula_weight 493.36
_chemical_name_common
;
<i>N</i>,<i>N</i>'-Bis(2-chlorophenylsulfonyl)adipamide
;
_chemical_name_systematic
;
<i>N</i>,<i>N</i>'-Bis(2-chlorophenylsulfonyl)heptanediamide
;
_space_group_IT_number 14
_symmetry_cell_setting monoclinic
_symmetry_space_group_name_Hall '-P 2yn'
_symmetry_space_group_name_H-M 'P 1 21/n 1'
_atom_sites_solution_hydrogens geom
_atom_sites_solution_primary direct
_atom_sites_solution_secondary difmap
_audit_creation_method SHELXL-97
_cell_angle_alpha 90.00
_cell_angle_beta 96.56(2)
_cell_angle_gamma 90.00
_cell_formula_units_Z 2
_cell_length_a 11.899(2)
_cell_length_b 5.5640(10)
_cell_length_c 16.333(3)
_cell_measurement_reflns_used 660
_cell_measurement_temperature 293(2)
_cell_measurement_theta_max 27.91
_cell_measurement_theta_min 2.87
_cell_volume 1074.3(3)
_computing_cell_refinement
;
CrysAlis RED (Oxford Diffraction, 2009)
;
_computing_data_collection
;
CrysAlis CCD (Oxford Diffraction, 2009)
;
_computing_data_reduction
;
CrysAlis RED (Oxford Diffraction, 2009)
;
_computing_molecular_graphics 'PLATON (Spek, 2009)'
_computing_publication_material 'SHELXL97 (Sheldrick, 2008)'
_computing_structure_refinement 'SHELXL97 (Sheldrick, 2008)'
_computing_structure_solution 'SHELXS97 (Sheldrick, 2008)'
_diffrn_ambient_temperature 293(2)
_diffrn_measured_fraction_theta_full 0.974
_diffrn_measured_fraction_theta_max 0.974
_diffrn_measurement_device_type
;
Oxford Diffraction Xcalibur diffractometer
with a Sapphire CCD detector
;
_diffrn_measurement_method
;
Rotation method data acquisition using omega scans.
;
_diffrn_radiation_monochromator graphite
_diffrn_radiation_source 'fine-focus sealed tube'
_diffrn_radiation_type MoK\a
_diffrn_radiation_wavelength 0.71073
_diffrn_reflns_av_R_equivalents 0.0494
_diffrn_reflns_av_sigmaI/netI 0.0914
_diffrn_reflns_limit_h_max 14
_diffrn_reflns_limit_h_min -11
_diffrn_reflns_limit_k_max 6
_diffrn_reflns_limit_k_min -6
_diffrn_reflns_limit_l_max 17
_diffrn_reflns_limit_l_min -19
_diffrn_reflns_number 3439
_diffrn_reflns_theta_full 25.66
_diffrn_reflns_theta_max 25.66
_diffrn_reflns_theta_min 3.45
_diffrn_standards_decay_% 0
_exptl_absorpt_coefficient_mu 0.535
_exptl_absorpt_correction_T_max 0.9947
_exptl_absorpt_correction_T_min 0.7987
_exptl_absorpt_correction_type multi-scan
_exptl_absorpt_process_details '(CrysAlis RED; Oxford Diffraction, 2009)'
_exptl_crystal_colour colourless
_exptl_crystal_density_diffrn 1.525
_exptl_crystal_density_method 'not measured'
_exptl_crystal_description needle
_exptl_crystal_F_000 508
_exptl_crystal_size_max 0.44
_exptl_crystal_size_mid 0.08
_exptl_crystal_size_min 0.01
_refine_diff_density_max 0.335
_refine_diff_density_min -0.303
_refine_ls_extinction_method none
_refine_ls_goodness_of_fit_ref 1.263
_refine_ls_hydrogen_treatment mixed
_refine_ls_matrix_type full
_refine_ls_number_parameters 139
_refine_ls_number_reflns 1971
_refine_ls_number_restraints 2
_refine_ls_restrained_S_all 1.263
_refine_ls_R_factor_all 0.1677
_refine_ls_R_factor_gt 0.0890
_refine_ls_shift/su_max 0.004
_refine_ls_shift/su_mean 0.001
_refine_ls_structure_factor_coef Fsqd
_refine_ls_weighting_details 'calc w=1/[\s^2^(Fo^2^)+(0.0112P)^2^+2.7686P] where P=(Fo^2^+2Fc^2^)/3'
_refine_ls_weighting_scheme calc
_refine_ls_wR_factor_gt 0.1236
_refine_ls_wR_factor_ref 0.1429
_reflns_number_gt 1120
_reflns_number_total 1971
_reflns_threshold_expression I>2sigma(I)
_cod_data_source_file bq2284.cif
_cod_data_source_block I
_cod_original_sg_symbol_H-M 'P 21/n'
_cod_database_code 2229582
_cod_database_fobs_code 2229582

loop_
_symmetry_equiv_pos_as_xyz
'x, y, z'
'-x+1/2, y+1/2, -z+1/2'
'-x, -y, -z'
'x-1/2, -y-1/2, z-1/2'

loop_
_atom_site_type_symbol
_atom_site_label
_atom_site_fract_x
_atom_site_fract_y
_atom_site_fract_z
_atom_site_U_iso_or_equiv
_atom_site_adp_type
_atom_site_calc_flag
_atom_site_refinement_flags
_atom_site_occupancy
_atom_site_disorder_assembly
_atom_site_disorder_group
Cl Cl1 -0.14610(17) 0.2330(4) 0.10849(12) 0.0762(7) Uani d . 1 . .
S S1 -0.08046(13) -0.2093(3) 0.23869(9) 0.0378(4) Uani d . 1 . .
O O1 -0.1884(3) -0.2383(8) 0.1916(2) 0.0465(12) Uani d . 1 . .
O O2 -0.0261(4) -0.4127(8) 0.2782(3) 0.0538(13) Uani d . 1 . .
O O3 0.0751(3) 0.0106(9) 0.3729(2) 0.0498(13) Uani d . 1 . .
N N1 -0.1028(4) -0.0070(10) 0.3079(3) 0.0365(13) Uani d D 1 . .
H H1N -0.166(3) 0.059(10) 0.302(3) 0.044 Uiso d D 1 . .
C C1 0.0147(5) -0.0762(12) 0.1772(3) 0.0361(15) Uani d . 1 . .
C C2 -0.0119(6) 0.1105(12) 0.1239(4) 0.0470(18) Uani d . 1 . .
C C3 0.0707(8) 0.2089(17) 0.0807(5) 0.081(3) Uani d . 1 . .
H H3 0.0530 0.3363 0.0447 0.098 Uiso calc R 1 . .
C C4 0.1783(9) 0.119(2) 0.0912(6) 0.098(3) Uani d . 1 . .
H H4 0.2336 0.1867 0.0627 0.118 Uiso calc R 1 . .
C C5 0.2053(7) -0.069(2) 0.1429(6) 0.087(3) Uani d . 1 . .
H H5 0.2783 -0.1315 0.1486 0.105 Uiso calc R 1 . .
C C6 0.1249(6) -0.1668(15) 0.1864(4) 0.060(2) Uani d . 1 . .
H H6 0.1437 -0.2941 0.2222 0.072 Uiso calc R 1 . .
C C7 -0.0219(5) 0.0781(11) 0.3683(4) 0.0349(15) Uani d U 1 . .
C C8 -0.0660(4) 0.2510(12) 0.4273(3) 0.0375(15) Uani d U 1 . .
H H8A -0.1021 0.1608 0.4679 0.045 Uiso calc R 1 . .
H H8B -0.1233 0.3515 0.3973 0.045 Uiso calc R 1 . .
C C9 0.0245(5) 0.4113(11) 0.4718(3) 0.0389(16) Uani d . 1 . .
H H9A 0.0803 0.3122 0.5039 0.047 Uiso calc R 1 . .
H H9B 0.0625 0.4984 0.4315 0.047 Uiso calc R 1 . .

loop_
_atom_site_aniso_label
_atom_site_aniso_U_11
_atom_site_aniso_U_22
_atom_site_aniso_U_33
_atom_site_aniso_U_12
_atom_site_aniso_U_13
_atom_site_aniso_U_23
Cl1 0.0866(15) 0.0669(15) 0.0744(14) 0.0315(13) 0.0064(11) 0.0128(12)
S1 0.0402(9) 0.0383(10) 0.0347(9) -0.0033(8) 0.0034(7) -0.0051(9)
O1 0.033(2) 0.056(3) 0.048(3) -0.014(2) -0.0038(19) -0.013(2)
O2 0.076(3) 0.035(3) 0.049(3) 0.002(3) 0.001(2) 0.003(2)
O3 0.036(2) 0.061(3) 0.051(3) 0.008(2) -0.005(2) -0.016(2)
N1 0.028(3) 0.047(4) 0.035(3) 0.002(3) 0.002(2) -0.008(3)
C1 0.038(4) 0.039(4) 0.031(4) -0.005(3) 0.006(3) -0.005(3)
C2 0.059(4) 0.035(4) 0.048(4) 0.006(3) 0.011(4) -0.003(4)
C3 0.108(8) 0.072(6) 0.070(6) -0.004(6) 0.036(5) 0.022(5)
C4 0.084(7) 0.120(10) 0.101(8) -0.021(7) 0.054(6) 0.008(7)
C5 0.052(5) 0.124(9) 0.091(7) 0.005(6) 0.030(5) -0.006(7)
C6 0.050(4) 0.080(6) 0.051(5) 0.005(4) 0.014(4) 0.004(4)
C7 0.030(3) 0.039(4) 0.036(4) -0.002(3) 0.003(3) 0.009(3)
C8 0.039(3) 0.045(4) 0.028(3) 0.002(3) 0.005(3) -0.006(3)
C9 0.041(4) 0.038(4) 0.036(4) 0.006(3) -0.004(3) -0.006(3)

loop_
_atom_type_symbol
_atom_type_description
_atom_type_scat_dispersion_real
_atom_type_scat_dispersion_imag
_atom_type_scat_source
C C 0.0033 0.0016 'International Tables Vol C Tables 4.2.6.8 and 6.1.1.4'
H H 0.0000 0.0000 'International Tables Vol C Tables 4.2.6.8 and 6.1.1.4'
Cl Cl 0.1484 0.1585 'International Tables Vol C Tables 4.2.6.8 and 6.1.1.4'
N N 0.0061 0.0033 'International Tables Vol C Tables 4.2.6.8 and 6.1.1.4'
O O 0.0106 0.0060 'International Tables Vol C Tables 4.2.6.8 and 6.1.1.4'
S S 0.1246 0.1234 'International Tables Vol C Tables 4.2.6.8 and 6.1.1.4'

loop_
_geom_angle_atom_site_label_1
_geom_angle_atom_site_label_2
_geom_angle_atom_site_label_3
_geom_angle_site_symmetry_1
_geom_angle_site_symmetry_3
_geom_angle
_geom_angle_publ_flag
O2 S1 O1 . . 119.3(3) ?
O2 S1 N1 . . 109.6(3) ?
O1 S1 N1 . . 104.0(2) ?
O2 S1 C1 . . 107.7(3) ?
O1 S1 C1 . . 109.7(3) ?
N1 S1 C1 . . 105.7(3) ?
C7 N1 S1 . . 125.0(4) ?
C7 N1 H1N . . 119(4) ?
S1 N1 H1N . . 116(4) ?
C2 C1 C6 . . 119.2(6) ?
C2 C1 S1 . . 124.4(5) ?
C6 C1 S1 . . 116.4(5) ?
C1 C2 C3 . . 119.8(7) ?
C1 C2 Cl1 . . 122.3(5) ?
C3 C2 Cl1 . . 117.9(6) ?
C4 C3 C2 . . 119.9(8) ?
C4 C3 H3 . . 120.0 ?
C2 C3 H3 . . 120.0 ?
C5 C4 C3 . . 120.8(8) ?
C5 C4 H4 . . 119.6 ?
C3 C4 H4 . . 119.6 ?
C4 C5 C6 . . 119.9(9) ?
C4 C5 H5 . . 120.1 ?
C6 C5 H5 . . 120.1 ?
C5 C6 C1 . . 120.4(8) ?
C5 C6 H6 . . 119.8 ?
C1 C6 H6 . . 119.8 ?
O3 C7 N1 . . 121.4(6) ?
O3 C7 C8 . . 124.2(5) ?
N1 C7 C8 . . 114.4(5) ?
C7 C8 C9 . . 113.8(4) ?
C7 C8 H8A . . 108.8 ?
C9 C8 H8A . . 108.8 ?
C7 C8 H8B . . 108.8 ?
C9 C8 H8B . . 108.8 ?
H8A C8 H8B . . 107.7 ?
C9 C9 C8 3_566 . 112.0(6) ?
C9 C9 H9A 3_566 . 109.2 ?
C8 C9 H9A . . 109.2 ?
C9 C9 H9B 3_566 . 109.2 ?
C8 C9 H9B . . 109.2 ?
H9A C9 H9B . . 107.9 ?

loop_
_geom_bond_atom_site_label_1
_geom_bond_atom_site_label_2
_geom_bond_site_symmetry_2
_geom_bond_distance
_geom_bond_publ_flag
Cl1 C2 . 1.728(7) ?
S1 O2 . 1.421(4) ?
S1 O1 . 1.429(4) ?
S1 N1 . 1.638(5) ?
S1 C1 . 1.760(6) ?
O3 C7 . 1.208(6) ?
N1 C7 . 1.381(7) ?
N1 H1N . 0.84(3) ?
C1 C2 . 1.370(8) ?
C1 C6 . 1.397(8) ?
C2 C3 . 1.386(9) ?
C3 C4 . 1.367(11) ?
C3 H3 . 0.9300 ?
C4 C5 . 1.359(12) ?
C4 H4 . 0.9300 ?
C5 C6 . 1.367(10) ?
C5 H5 . 0.9300 ?
C6 H6 . 0.9300 ?
C7 C8 . 1.499(8) ?
C8 C9 . 1.518(7) ?
C8 H8A . 0.9700 ?
C8 H8B . 0.9700 ?
C9 C9 3_566 1.511(11) ?
C9 H9A . 0.9700 ?
C9 H9B . 0.9700 ?

loop_
_geom_hbond_atom_site_label_D
_geom_hbond_atom_site_label_H
_geom_hbond_atom_site_label_A
_geom_hbond_site_symmetry_A
_geom_hbond_distance_DH
_geom_hbond_distance_HA
_geom_hbond_distance_DA
_geom_hbond_angle_DHA
N1 H1N O1 2_455 0.84(3) 2.08(3) 2.901(6) 168(6)

loop_
_geom_torsion_atom_site_label_1
_geom_torsion_atom_site_label_2
_geom_torsion_atom_site_label_3
_geom_torsion_atom_site_label_4
_geom_torsion_site_symmetry_1
_geom_torsion_site_symmetry_2
_geom_torsion_site_symmetry_3
_geom_torsion_site_symmetry_4
_geom_torsion
_geom_torsion_publ_flag
O2 S1 N1 C7 . . . . 50.8(6) ?
O1 S1 N1 C7 . . . . 179.4(5) ?
C1 S1 N1 C7 . . . . -65.1(6) ?
O2 S1 C1 C2 . . . . 173.5(5) ?
O1 S1 C1 C2 . . . . 42.1(6) ?
N1 S1 C1 C2 . . . . -69.5(6) ?
O2 S1 C1 C6 . . . . -8.2(6) ?
O1 S1 C1 C6 . . . . -139.6(5) ?
N1 S1 C1 C6 . . . . 108.8(5) ?
C6 C1 C2 C3 . . . . -0.9(10) ?
S1 C1 C2 C3 . . . . 177.3(6) ?
C6 C1 C2 Cl1 . . . . 179.8(5) ?
S1 C1 C2 Cl1 . . . . -1.9(8) ?
C1 C2 C3 C4 . . . . 0.3(12) ?
Cl1 C2 C3 C4 . . . . 179.7(7) ?
C2 C3 C4 C5 . . . . 0.8(15) ?
C3 C4 C5 C6 . . . . -1.4(16) ?
C4 C5 C6 C1 . . . . 0.8(13) ?
C2 C1 C6 C5 . . . . 0.3(11) ?
S1 C1 C6 C5 . . . . -178.1(6) ?
S1 N1 C7 O3 . . . . 2.1(9) ?
S1 N1 C7 C8 . . . . -176.2(5) ?
O3 C7 C8 C9 . . . . 23.4(9) ?
N1 C7 C8 C9 . . . . -158.5(5) ?
C7 C8 C9 C9 . . . 3_566 177.9(6) ?
